data_7014036
loop_
_publ_author_name
'Mundwiler, Stefan'
'K\"undig, Monika'
'Ortner, Kirstin'
'Alberto, Roger'

_publ_section_title
;
 A new [2 + 1] mixed ligand concept based on [99(m)Tc(OH2)3(CO)3]+: a
 basic study.
;
_journal_issue 9
_journal_name_full 'Dalton transactions (Cambridge, England : 2003)'
_journal_page_first 1320
_journal_page_last 1328
_journal_paper_doi 10.1039/b400220b
_journal_year 2004
_chemical_formula_moiety 'C18 H11 N2 O7 Re'
_chemical_formula_sum 'C18 H11 N2 O7 Re'
_chemical_formula_weight 553.49
_chemical_name_common Re(i)(2,4-Pyridinedicarboxylicacid)(benzylisocyanide)(CO)3
_chemical_name_systematic Re(I)(2,4-Pyridinedicarboxylicacid)(benzylisocyanide)(CO)3
_space_group_IT_number 15
_symmetry_cell_setting monoclinic
_symmetry_space_group_name_Hall '-C 2yc'
_symmetry_space_group_name_H-M 'C 1 2/c 1'
_atom_sites_solution_hydrogens geom
_atom_sites_solution_primary direct
_atom_sites_solution_secondary difmap
_audit_creation_method SHELXL-97
_cell_angle_alpha 90.00
_cell_angle_beta 102.13(6)
_cell_angle_gamma 90.00
_cell_formula_units_Z 8
_cell_length_a 20.232(11)
_cell_length_b 13.240(5)
_cell_length_c 14.296(6)
_cell_measurement_reflns_used 8000
_cell_measurement_temperature 183(2)
_cell_volume 3744(3)
_computing_cell_refinement 'IPDS (Stoe, 1999)'
_computing_data_collection 'IPDS (Stoe, 1999)'
_computing_data_reduction 'X-Red (Stoe, 1999)'
_computing_molecular_graphics 'Zortep (Zsolnai, 1994), Platon (Spek, 1993)'
_computing_publication_material 'SHELXL-97 (Sheldrick, 1997)'
_computing_structure_refinement 'SHELXL-97 (Sheldrick, 1997)'
_computing_structure_solution 'SHELXS-97 (Sheldrick, 1990)'
_diffrn_ambient_temperature 183(2)
_diffrn_measured_fraction_theta_full 0.990
_diffrn_measured_fraction_theta_max 0.990
_diffrn_measurement_device_type 'Stoe IPDS'
_diffrn_measurement_method '/f oscillation scan'
_diffrn_radiation_monochromator graphite
_diffrn_radiation_source 'fine-focus sealed tube'
_diffrn_radiation_type MoK\a
_diffrn_radiation_wavelength 0.71073
_diffrn_reflns_av_R_equivalents 0.0607
_diffrn_reflns_av_sigmaI/netI 0.0506
_diffrn_reflns_limit_h_max 26
_diffrn_reflns_limit_h_min -26
_diffrn_reflns_limit_k_max 17
_diffrn_reflns_limit_k_min -17
_diffrn_reflns_limit_l_max 18
_diffrn_reflns_limit_l_min -18
_diffrn_reflns_number 18625
_diffrn_reflns_theta_full 28.03
_diffrn_reflns_theta_max 28.03
_diffrn_reflns_theta_min 2.49
_diffrn_standards_decay_% 0
_diffrn_standards_interval_count image
_diffrn_standards_interval_time 6
_diffrn_standards_number 50-200
_exptl_absorpt_coefficient_mu 6.534
_exptl_absorpt_correction_T_max 0.8804
_exptl_absorpt_correction_T_min 0.2446
_exptl_absorpt_correction_type numerical
_exptl_crystal_colour yellow
_exptl_crystal_density_diffrn 1.964
_exptl_crystal_density_method 'not measured'
_exptl_crystal_description plate
_exptl_crystal_F_000 2112
_exptl_crystal_size_max 0.30
_exptl_crystal_size_mid 0.14
_exptl_crystal_size_min 0.02
_refine_diff_density_max 2.689
_refine_diff_density_min -0.754
_refine_diff_density_rms 0.178
_refine_ls_extinction_method none
_refine_ls_goodness_of_fit_ref 0.908
_refine_ls_hydrogen_treatment mixed
_refine_ls_matrix_type full
_refine_ls_number_parameters 280
_refine_ls_number_reflns 4500
_refine_ls_number_restraints 59
_refine_ls_restrained_S_all 0.913
_refine_ls_R_factor_all 0.0578
_refine_ls_R_factor_gt 0.0378
_refine_ls_shift/su_max 0.012
_refine_ls_shift/su_mean 0.001
_refine_ls_structure_factor_coef Fsqd
_refine_ls_weighting_details 'calc w=1/[\s^2^(Fo^2^)+(0.0580P)^2^+0.0000P] where P=(Fo^2^+2Fc^2^)/3'
_refine_ls_weighting_scheme calc
_refine_ls_wR_factor_gt 0.0866
_refine_ls_wR_factor_ref 0.0914
_reflns_number_gt 3194
_reflns_number_total 4500
_reflns_threshold_expression >2sigma(I)
_cod_data_source_file b400220b.txt
_cod_data_source_block 10
_cod_original_sg_symbol_H-M C2/c
_cod_database_code 7014036

loop_
_symmetry_equiv_pos_as_xyz
'x, y, z'
'-x, y, -z+1/2'
'x+1/2, y+1/2, z'
'-x+1/2, y+1/2, -z+1/2'
'-x, -y, -z'
'x, -y, z-1/2'
'-x+1/2, -y+1/2, -z'
'x+1/2, -y+1/2, z-1/2'

loop_
_atom_site_label
_atom_site_type_symbol
_atom_site_fract_x
_atom_site_fract_y
_atom_site_fract_z
_atom_site_U_iso_or_equiv
_atom_site_adp_type
_atom_site_occupancy
_atom_site_symmetry_multiplicity
_atom_site_calc_flag
_atom_site_refinement_flags
_atom_site_disorder_assembly
_atom_site_disorder_group
Re Re -0.336679(12) 0.146719(19) 0.107943(16) 0.03813(9) Uani 1 1 d . . .
C1 C -0.3227(3) 0.3069(4) 0.2597(4) 0.0354(12) Uani 1 1 d . . .
C2 C -0.3193(4) 0.3626(5) 0.1683(4) 0.0439(15) Uani 1 1 d . . .
C3 C -0.3194(3) 0.3581(5) 0.3446(4) 0.0378(12) Uani 1 1 d . . .
H3 H -0.3108 0.4287 0.3481 0.045 Uiso 1 1 calc R . .
C4 C -0.3289(3) 0.3055(5) 0.4252(4) 0.0371(13) Uani 1 1 d . . .
C5 C -0.3295(4) 0.3584(5) 0.5183(4) 0.0454(15) Uani 1 1 d . . .
C6 C -0.3391(4) 0.2015(5) 0.4166(4) 0.0439(15) Uani 1 1 d . . .
H6 H -0.3455 0.1629 0.4699 0.053 Uiso 1 1 calc R . .
C7 C -0.3397(4) 0.1550(5) 0.3301(4) 0.0432(14) Uani 1 1 d . . .
H7 H -0.3455 0.0838 0.3257 0.052 Uiso 1 1 calc R . .
C8 C -0.2299(3) 0.1485(5) 0.1408(4) 0.0394(12) Uani 1 1 d . . .
C21 C -0.0599(7) 0.2248(9) 0.2062(8) 0.055(3) Uiso 0.50 1 d PD A 1
C22 C -0.0643(7) 0.2735(10) 0.2892(9) 0.074(5) Uiso 0.50 1 d PD . 1
C23 C -0.0323(12) 0.3641(13) 0.3131(12) 0.160(17) Uiso 0.50 1 d PD . 1
C24 C 0.0000 0.4094(13) 0.2500 0.160(9) Uiso 1 2 d SD . 1
C25 C 0.0099(14) 0.3579(12) 0.1700(12) 0.101(8) Uiso 0.50 1 d PD . 1
C26 C -0.0227(9) 0.2666(10) 0.1455(10) 0.078(5) Uiso 0.50 1 d PD . 1
C9B C -0.1007(9) 0.1306(13) 0.2100(14) 0.065(5) Uiso 0.50 1 d PDU A 1
C9A C -0.1003(7) 0.1505(13) 0.1580(16) 0.073(5) Uani 0.50 1 d PD A 2
C11 C -0.0663(6) 0.0531(10) 0.1853(9) 0.058(4) Uani 0.50 1 d PD A 2
C12 C -0.0413(7) -0.0063(12) 0.1167(13) 0.083(6) Uani 0.50 1 d PD . 2
C13 C -0.0105(8) -0.1002(15) 0.1521(10) 0.123(12) Uani 0.50 1 d PD . 2
C14 C 0.0000 -0.1332(15) 0.2500 0.120(8) Uani 1 2 d SD . 2
C15 C -0.0270(10) -0.0783(11) 0.3184(16) 0.113(10) Uani 0.50 1 d PD . 2
C16 C -0.0585(7) 0.0132(11) 0.2796(9) 0.058(4) Uani 0.50 1 d PD A 2
C27 C -0.3373(3) 0.1128(6) -0.0247(5) 0.0481(16) Uani 1 1 d . . .
O27 O -0.3365(3) 0.0924(4) -0.1019(3) 0.0649(15) Uani 1 1 d . . .
C28 C -0.3346(3) 0.0052(6) 0.1358(5) 0.0509(17) Uani 1 1 d . . .
O28 O -0.3336(3) -0.0809(4) 0.1526(5) 0.0683(15) Uani 1 1 d . . .
C29 C -0.4356(4) 0.1437(7) 0.0835(5) 0.062(2) Uani 1 1 d . . .
O29 O -0.4933(3) 0.1370(7) 0.0719(6) 0.105(3) Uani 1 1 d . . .
N1 N -0.3324(3) 0.2064(4) 0.2519(3) 0.0353(10) Uani 1 1 d . . .
N2 N -0.1720(3) 0.1465(4) 0.1605(5) 0.0550(15) Uani 1 1 d U . .
O1 O -0.3299(3) 0.3083(4) 0.0919(3) 0.0476(11) Uani 1 1 d . . .
O2 O -0.3093(3) 0.4541(3) 0.1726(3) 0.0661(16) Uani 1 1 d . . .
O3 O -0.3437(4) 0.3171(5) 0.5850(4) 0.086(2) Uani 1 1 d . . .
O4 O -0.3093(4) 0.4530(4) 0.5165(3) 0.0723(18) Uani 1 1 d . . .
H4 H -0.307(5) 0.491(9) 0.577(8) 0.11(4) Uiso 1 1 d . . .

loop_
_atom_site_aniso_label
_atom_site_aniso_U_11
_atom_site_aniso_U_22
_atom_site_aniso_U_33
_atom_site_aniso_U_23
_atom_site_aniso_U_13
_atom_site_aniso_U_12
Re 0.04040(13) 0.03933(14) 0.03397(12) -0.01134(11) 0.00620(8) 0.00106(12)
C1 0.050(3) 0.027(3) 0.029(2) 0.000(2) 0.010(2) 0.000(3)
C2 0.072(4) 0.032(3) 0.028(3) 0.001(2) 0.013(3) 0.006(3)
C3 0.058(4) 0.027(3) 0.030(2) 0.001(2) 0.011(2) -0.001(3)
C4 0.048(3) 0.034(3) 0.030(3) 0.001(2) 0.009(2) -0.004(3)
C5 0.069(4) 0.036(3) 0.036(3) -0.004(3) 0.021(3) -0.001(3)
C6 0.068(4) 0.034(3) 0.034(3) 0.007(2) 0.019(3) -0.006(3)
C7 0.066(4) 0.024(3) 0.041(3) -0.004(2) 0.014(3) -0.006(3)
C8 0.041(3) 0.034(3) 0.043(3) 0.002(3) 0.009(2) -0.001(3)
C9A 0.029(6) 0.082(13) 0.105(15) 0.015(11) 0.005(8) -0.009(8)
C11 0.037(7) 0.053(9) 0.084(10) -0.003(8) 0.015(7) -0.011(6)
C12 0.047(9) 0.113(17) 0.088(13) -0.002(11) 0.010(9) -0.024(10)
C13 0.023(8) 0.15(2) 0.20(3) -0.07(2) 0.026(13) -0.010(12)
C14 0.061(9) 0.107(15) 0.17(2) 0.000 -0.032(12) 0.000
C15 0.058(13) 0.070(15) 0.23(3) -0.024(17) 0.066(17) -0.027(11)
C16 0.046(8) 0.059(10) 0.067(9) -0.004(7) 0.008(7) -0.020(7)
C27 0.049(4) 0.054(4) 0.037(3) -0.013(3) 0.001(3) 0.011(3)
O27 0.076(4) 0.072(4) 0.045(3) -0.019(2) 0.008(2) 0.010(3)
C28 0.044(4) 0.055(5) 0.058(4) -0.024(3) 0.018(3) -0.009(3)
O28 0.078(4) 0.038(3) 0.095(4) -0.016(3) 0.035(3) -0.013(3)
C29 0.044(4) 0.086(6) 0.056(4) -0.028(4) 0.008(3) 0.006(4)
O29 0.043(3) 0.153(8) 0.114(6) -0.041(5) 0.007(3) 0.008(4)
N1 0.048(3) 0.028(3) 0.030(2) -0.0044(18) 0.0109(19) -0.003(2)
N2 0.041(3) 0.037(3) 0.084(4) -0.001(3) 0.007(3) -0.003(3)
O1 0.077(3) 0.039(2) 0.0274(19) -0.0018(17) 0.013(2) 0.011(2)
O2 0.141(5) 0.030(3) 0.033(2) 0.0042(18) 0.031(3) 0.007(3)
O3 0.179(7) 0.049(3) 0.044(3) -0.006(2) 0.058(4) -0.029(4)
O4 0.147(6) 0.042(3) 0.037(2) -0.011(2) 0.042(3) -0.020(3)

loop_
_atom_type_symbol
_atom_type_description
_atom_type_scat_dispersion_real
_atom_type_scat_dispersion_imag
_atom_type_scat_source
C C 0.0033 0.0016 'International Tables Vol C Tables 4.2.6.8 and 6.1.1.4'
H H 0.0000 0.0000 'International Tables Vol C Tables 4.2.6.8 and 6.1.1.4'
N N 0.0061 0.0033 'International Tables Vol C Tables 4.2.6.8 and 6.1.1.4'
O O 0.0106 0.0060 'International Tables Vol C Tables 4.2.6.8 and 6.1.1.4'
Re Re -1.0185 7.2310 'International Tables Vol C Tables 4.2.6.8 and 6.1.1.4'

loop_
_geom_angle_atom_site_label_1
_geom_angle_atom_site_label_2
_geom_angle_atom_site_label_3
_geom_angle
_geom_angle_site_symmetry_1
_geom_angle_site_symmetry_3
_geom_angle_publ_flag
C28 Re C27 88.4(3) . . ?
C28 Re C29 89.7(3) . . ?
C27 Re C29 91.4(3) . . ?
C28 Re C8 89.3(3) . . ?
C27 Re C8 90.9(3) . . ?
C29 Re C8 177.5(3) . . ?
C28 Re O1 173.2(2) . . ?
C27 Re O1 96.5(3) . . ?
C29 Re O1 95.0(3) . . ?
C8 Re O1 85.8(2) . . ?
C28 Re N1 99.4(2) . . ?
C27 Re N1 172.0(3) . . ?
C29 Re N1 90.7(2) . . ?
C8 Re N1 87.2(2) . . ?
O1 Re N1 75.62(16) . . ?
N1 C1 C3 122.5(5) . . ?
N1 C1 C2 116.2(5) . . ?
C3 C1 C2 121.1(5) . . ?
O2 C2 O1 126.1(5) . . ?
O2 C2 C1 118.3(5) . . ?
O1 C2 C1 115.5(5) . . ?
C1 C3 C4 119.5(6) . . ?
C6 C4 C3 117.6(5) . . ?
C6 C4 C5 120.6(5) . . ?
C3 C4 C5 121.8(6) . . ?
O3 C5 O4 125.6(6) . . ?
O3 C5 C4 123.0(6) . . ?
O4 C5 C4 111.3(5) . . ?
C7 C6 C4 119.6(5) . . ?
N1 C7 C6 122.6(5) . . ?
N2 C8 Re 177.6(6) . . ?
C22 C21 C26 120.1(5) . . ?
C22 C21 C9B 102.9(10) . . ?
C26 C21 C9B 137.1(11) . . ?
C21 C22 C23 120.9(5) . . ?
C21 C22 C25 118.8(6) . 2 ?
C23 C22 C25 16.3(12) . 2 ?
C21 C22 C26 100.9(10) . 2 ?
C23 C22 C26 63.9(10) . 2 ?
C25 C22 C26 47.5(7) 2 2 ?
C25 C23 C24 82.6(16) 2 . ?
C25 C23 C22 109(3) 2 . ?
C24 C23 C22 119.2(5) . . ?
C25 C23 C26 39(3) 2 2 ?
C24 C23 C26 101.1(14) . 2 ?
C22 C23 C26 70.6(10) . 2 ?
C23 C24 C23 127.6(14) 2 . ?
C23 C24 C25 19.9(17) 2 . ?
C23 C24 C25 120.3(6) . . ?
C23 C24 C25 120.3(6) 2 2 ?
C23 C24 C25 19.9(17) . 2 ?
C25 C24 C25 120.8(15) . 2 ?
C23 C25 C24 77.5(13) 2 . ?
C23 C25 C26 129(4) 2 . ?
C24 C25 C26 119.8(5) . . ?
C23 C25 C22 55(3) 2 2 ?
C24 C25 C22 104.7(16) . 2 ?
C26 C25 C22 74.7(14) . 2 ?
C21 C26 C25 118.9(5) . . ?
C21 C26 C23 118.8(6) . 2 ?
C25 C26 C23 12.3(14) . 2 ?
C21 C26 C22 107.2(11) . 2 ?
C25 C26 C22 57.8(14) . 2 ?
C23 C26 C22 45.5(7) 2 2 ?
N2 C9B C21 110.6(13) . . ?
N2 C9A C11 111.8(12) . . ?
C16 C11 C12 117.4(13) . . ?
C16 C11 C9A 121.8(14) . . ?
C12 C11 C9A 120.8(15) . . ?
C11 C12 C13 115.1(16) . . ?
C11 C12 C15 106.6(11) . 2 ?
C13 C12 C15 27.8(9) . 2 ?
C15 C13 C12 99.1(19) 2 . ?
C15 C13 C14 71.6(8) 2 . ?
C12 C13 C14 124.9(18) . . ?
C15 C14 C15 118(2) 2 . ?
C15 C14 C13 34.1(10) 2 . ?
C15 C14 C13 121.1(18) . . ?
C15 C14 C13 121.1(18) 2 2 ?
C15 C14 C13 34.1(10) . 2 ?
C13 C14 C13 145(2) . 2 ?
C13 C15 C14 74.4(8) 2 . ?
C13 C15 C16 141(2) 2 . ?
C14 C15 C16 111.9(18) . . ?
C13 C15 C12 53.1(14) 2 2 ?
C14 C15 C12 105.5(12) . 2 ?
C16 C15 C12 89.0(11) . 2 ?
C11 C16 C15 129.4(16) . . ?
O27 C27 Re 178.8(6) . . ?
O28 C28 Re 179.7(7) . . ?
O29 C29 Re 176.2(9) . . ?
C7 N1 C1 118.1(5) . . ?
C7 N1 Re 127.6(4) . . ?
C1 N1 Re 114.2(3) . . ?
C8 N2 C9A 164.3(11) . . ?
C8 N2 C9B 164.4(10) . . ?
C9A N2 C9B 31.1(9) . . ?
C2 O1 Re 117.8(4) . . ?

loop_
_geom_bond_atom_site_label_1
_geom_bond_atom_site_label_2
_geom_bond_distance
_geom_bond_site_symmetry_2
_geom_bond_publ_flag
Re C28 1.914(8) . ?
Re C27 1.947(6) . ?
Re C29 1.958(7) . ?
Re C8 2.112(6) . ?
Re O1 2.158(5) . ?
Re N1 2.189(4) . ?
C1 N1 1.347(7) . ?
C1 C3 1.379(8) . ?
C1 C2 1.514(8) . ?
C2 O2 1.227(8) . ?
C2 O1 1.288(7) . ?
C3 C4 1.394(8) . ?
C4 C6 1.394(9) . ?
C4 C5 1.506(8) . ?
C5 O3 1.185(8) . ?
C5 O4 1.319(8) . ?
C6 C7 1.379(8) . ?
C7 N1 1.342(7) . ?
C8 N2 1.146(8) . ?
C21 C22 1.371(10) . ?
C21 C26 1.378(10) . ?
C21 C9B 1.504(15) . ?
C22 C23 1.371(11) . ?
C22 C25 1.59(3) 2 ?
C22 C26 1.81(2) 2 ?
C23 C25 0.47(4) 2 ?
C23 C24 1.360(11) . ?
C23 C26 1.73(3) 2 ?
C24 C23 1.360(11) 2 ?
C24 C25 1.381(11) . ?
C24 C25 1.381(11) 2 ?
C25 C23 0.47(4) 2 ?
C25 C26 1.387(11) . ?
C25 C22 1.59(3) 2 ?
C26 C23 1.73(3) 2 ?
C26 C22 1.81(2) 2 ?
C9B N2 1.48(2) . ?
C9A N2 1.460(16) . ?
C9A C11 1.475(16) . ?
C11 C16 1.425(10) . ?
C11 C12 1.431(10) . ?
C12 C13 1.434(10) . ?
C12 C15 1.77(2) 2 ?
C13 C15 0.84(2) 2 ?
C13 C14 1.439(10) . ?
C14 C15 1.417(11) 2 ?
C14 C15 1.417(11) . ?
C14 C13 1.439(10) 2 ?
C15 C13 0.84(2) 2 ?
C15 C16 1.427(11) . ?
C15 C12 1.77(2) 2 ?
C27 O27 1.139(8) . ?
C28 O28 1.165(10) . ?
C29 O29 1.147(9) . ?

loop_
_geom_hbond_atom_site_label_D
_geom_hbond_atom_site_label_H
_geom_hbond_atom_site_label_A
_geom_hbond_distance_DH
_geom_hbond_distance_HA
_geom_hbond_distance_DA
_geom_hbond_angle_DHA
_geom_hbond_site_symmetry_A
O4 H4 O2 0.99(12) 1.56(12) 2.549(6) 175(10) 6_566

loop_
_geom_torsion_atom_site_label_1
_geom_torsion_atom_site_label_2
_geom_torsion_atom_site_label_3
_geom_torsion_atom_site_label_4
_geom_torsion
_geom_torsion_site_symmetry_1
_geom_torsion_site_symmetry_2
_geom_torsion_site_symmetry_3
_geom_torsion_site_symmetry_4
_geom_torsion_publ_flag
N1 C1 C2 O2 -178.7(7) . . . . ?
C3 C1 C2 O2 4.6(10) . . . . ?
N1 C1 C2 O1 3.6(9) . . . . ?
C3 C1 C2 O1 -173.1(6) . . . . ?
N1 C1 C3 C4 -2.3(10) . . . . ?
C2 C1 C3 C4 174.1(6) . . . . ?
C1 C3 C4 C6 2.1(9) . . . . ?
C1 C3 C4 C5 -176.7(6) . . . . ?
C6 C4 C5 O3 -6.1(11) . . . . ?
C3 C4 C5 O3 172.7(8) . . . . ?
C6 C4 C5 O4 170.8(7) . . . . ?
C3 C4 C5 O4 -10.4(9) . . . . ?
C3 C4 C6 C7 -0.2(10) . . . . ?
C5 C4 C6 C7 178.6(6) . . . . ?
C4 C6 C7 N1 -1.7(11) . . . . ?
C28 Re C8 N2 -24(14) . . . . ?
C27 Re C8 N2 -112(14) . . . . ?
C29 Re C8 N2 43(18) . . . . ?
O1 Re C8 N2 151(14) . . . . ?
N1 Re C8 N2 76(14) . . . . ?
C26 C21 C22 C23 0.2(16) . . . . ?
C9B C21 C22 C23 179.2(15) . . . . ?
C26 C21 C22 C25 -18(2) . . . 2 ?
C9B C21 C22 C25 160.5(14) . . . 2 ?
C26 C21 C22 C26 -65.7(13) . . . 2 ?
C9B C21 C22 C26 113.3(11) . . . 2 ?
C21 C22 C23 C25 -87(2) . . . 2 ?
C26 C22 C23 C25 0.0(14) 2 . . 2 ?
C21 C22 C23 C24 5(2) . . . . ?
C25 C22 C23 C24 92(2) 2 . . . ?
C26 C22 C23 C24 92.2(19) 2 . . . ?
C21 C22 C23 C26 -87.2(11) . . . 2 ?
C25 C22 C23 C26 0.0(14) 2 . . 2 ?
C25 C23 C24 C23 75(3) 2 . . 2 ?
C22 C23 C24 C23 -32.7(12) . . . 2 ?
C26 C23 C24 C23 41.1(7) 2 . . 2 ?
C25 C23 C24 C25 97(4) 2 . . . ?
C22 C23 C24 C25 -10(3) . . . . ?
C26 C23 C24 C25 64(2) 2 . . . ?
C22 C23 C24 C25 -108(3) . . . 2 ?
C26 C23 C24 C25 -34(3) 2 . . 2 ?
C23 C24 C25 C23 -118(3) . . . 2 ?
C25 C24 C25 C23 -94(3) 2 . . 2 ?
C23 C24 C25 C26 128(5) 2 . . . ?
C23 C24 C25 C26 11(3) . . . . ?
C25 C24 C25 C26 33.8(18) 2 . . . ?
C23 C24 C25 C22 48(3) 2 . . 2 ?
C23 C24 C25 C22 -70(2) . . . 2 ?
C25 C24 C25 C22 -46.7(8) 2 . . 2 ?
C22 C21 C26 C25 0(3) . . . . ?
C9B C21 C26 C25 -178(2) . . . . ?
C22 C21 C26 C23 14(2) . . . 2 ?
C9B C21 C26 C23 -164.5(17) . . . 2 ?
C22 C21 C26 C22 62.2(14) . . . 2 ?
C9B C21 C26 C22 -116.3(18) . . . 2 ?
C23 C25 C26 C21 93(2) 2 . . . ?
C24 C25 C26 C21 -5(3) . . . . ?
C22 C25 C26 C21 92.9(17) 2 . . . ?
C24 C25 C26 C23 -98(4) . . . 2 ?
C22 C25 C26 C23 0.0(18) 2 . . 2 ?
C23 C25 C26 C22 0.0(18) 2 . . 2 ?
C24 C25 C26 C22 -98(2) . . . 2 ?
C22 C21 C9B N2 92.1(14) . . . . ?
C26 C21 C9B N2 -89(2) . . . . ?
N2 C9A C11 C16 -66.1(19) . . . . ?
N2 C9A C11 C12 112.4(16) . . . . ?
C16 C11 C12 C13 -0.3(12) . . . . ?
C9A C11 C12 C13 -178.9(13) . . . . ?
C16 C11 C12 C15 -28.8(13) . . . 2 ?
C9A C11 C12 C15 152.7(12) . . . 2 ?
C11 C12 C13 C15 -77.9(15) . . . 2 ?
C11 C12 C13 C14 -4.0(14) . . . . ?
C15 C12 C13 C14 73.8(16) 2 . . . ?
C12 C13 C14 C15 -88(2) . . . 2 ?
C15 C13 C14 C15 95(2) 2 . . . ?
C12 C13 C14 C15 7.1(18) . . . . ?
C15 C13 C14 C13 60.7(17) 2 . . 2 ?
C12 C13 C14 C13 -27.6(10) . . . 2 ?
C15 C14 C15 C13 -104.5(19) 2 . . 2 ?
C13 C14 C15 C13 -144(2) . . . 2 ?
C15 C14 C15 C16 34.3(9) 2 . . . ?
C13 C14 C15 C16 -5.0(19) . . . . ?
C13 C14 C15 C16 139(3) 2 . . . ?
C15 C14 C15 C12 -61.0(9) 2 . . 2 ?
C13 C14 C15 C12 -100.2(14) . . . 2 ?
C13 C14 C15 C12 43.6(17) 2 . . 2 ?
C12 C11 C16 C15 2(2) . . . . ?
C9A C11 C16 C15 -179.4(15) . . . . ?
C13 C15 C16 C11 93(3) 2 . . . ?
C14 C15 C16 C11 1(2) . . . . ?
C12 C15 C16 C11 107.0(16) 2 . . . ?
C28 Re C27 O27 -74(37) . . . . ?
C29 Re C27 O27 -164(37) . . . . ?
C8 Re C27 O27 15(37) . . . . ?
O1 Re C27 O27 101(37) . . . . ?
N1 Re C27 O27 91(36) . . . . ?
C27 Re C28 O28 -88(100) . . . . ?
C29 Re C28 O28 3(100) . . . . ?
C8 Re C28 O28 -179(100) . . . . ?
O1 Re C28 O28 136(100) . . . . ?
N1 Re C28 O28 94(100) . . . . ?
C28 Re C29 O29 19(10) . . . . ?
C27 Re C29 O29 107(10) . . . . ?
C8 Re C29 O29 -48(14) . . . . ?
O1 Re C29 O29 -156(10) . . . . ?
N1 Re C29 O29 -81(10) . . . . ?
C6 C7 N1 C1 1.5(10) . . . . ?
C6 C7 N1 Re -177.0(5) . . . . ?
C3 C1 N1 C7 0.5(9) . . . . ?
C2 C1 N1 C7 -176.1(6) . . . . ?
C3 C1 N1 Re 179.2(5) . . . . ?
C2 C1 N1 Re 2.6(7) . . . . ?
C28 Re N1 C7 -11.1(6) . . . . ?
C27 Re N1 C7 -176.5(15) . . . . ?
C29 Re N1 C7 78.7(6) . . . . ?
C8 Re N1 C7 -99.9(6) . . . . ?
O1 Re N1 C7 173.7(6) . . . . ?
C28 Re N1 C1 170.3(5) . . . . ?
C27 Re N1 C1 5.0(19) . . . . ?
C29 Re N1 C1 -99.9(5) . . . . ?
C8 Re N1 C1 81.5(5) . . . . ?
O1 Re N1 C1 -4.9(4) . . . . ?
Re C8 N2 C9A 138(13) . . . . ?
Re C8 N2 C9B -28(16) . . . . ?
C11 C9A N2 C8 -119(3) . . . . ?
C11 C9A N2 C9B 53.6(18) . . . . ?
C21 C9B N2 C8 -133(3) . . . . ?
C21 C9B N2 C9A 53.7(19) . . . . ?
O2 C2 O1 Re 174.4(6) . . . . ?
C1 C2 O1 Re -8.2(8) . . . . ?
C28 Re O1 C2 -36(2) . . . . ?
C27 Re O1 C2 -171.3(5) . . . . ?
C29 Re O1 C2 96.7(5) . . . . ?
C8 Re O1 C2 -80.9(5) . . . . ?
N1 Re O1 C2 7.3(5) . . . . ?
